data_4079877
loop_
_publ_author_name
'Alvarez, M. Angeles'
'Garc\'ia, M. Esther'
'Garc\'ia-Viv\'o, Daniel'
'Men\'endez, Sonia'
'Ruiz, Miguel A.'

_publ_section_title
;
 Electronic Structure and Reactivity of the Carbyne-Bridged Dimolybdenum
 Radical [Mo2(\h5-C5H5)2(\m-CPh)(\m-PCy2)(\m-CO)]+
;
_journal_issue 1
_journal_name_full Organometallics
_journal_page_first 218
_journal_paper_doi 10.1021/om300989j
_journal_volume 32
_journal_year 2013
_chemical_compound_source 'synthesis as described'
_chemical_formula_moiety 'C30 H37 Mo2 O2 P, C H2 Cl2'
_chemical_formula_sum 'C31 H39 Cl2 Mo2 O2 P'
_chemical_formula_weight 737.37
_chemical_name_systematic
;
 ?
;
_space_group_IT_number 14
_symmetry_cell_setting monoclinic
_symmetry_Int_Tables_number 14
_symmetry_space_group_name_Hall '-P 2ybc'
_symmetry_space_group_name_H-M 'P 1 21/c 1'
_atom_sites_solution_hydrogens geom
_atom_sites_solution_primary direct
_atom_sites_solution_secondary difmap
_audit_conform_dict_location ftp://ftp.iucr.org/pub/cif_core.dic
_audit_conform_dict_name cif_core.dic
_audit_conform_dict_version 2.3
_audit_creation_method 'WinGX routine CIF_UPDATE'
_cell_angle_alpha 90
_cell_angle_beta 110.2890(10)
_cell_angle_gamma 90
_cell_formula_units_Z 4
_cell_length_a 14.2293(5)
_cell_length_b 11.7167(5)
_cell_length_c 19.4308(6)
_cell_measurement_reflns_used 5439
_cell_measurement_temperature 100(2)
_cell_measurement_theta_max 25.350
_cell_measurement_theta_min 0.407
_cell_measurement_wavelength 0.71073
_cell_volume 3038.52(19)
_computing_cell_refinement 'HKL Scalepack (Otwinowski & Minor, 1997)'
_computing_data_collection 'Collect (Bruker AXS BV, 1997-2004)'
_computing_data_reduction
;
 HKL Denzo and Scalepack (Otwinowski & Minor, 1997) 
;
_computing_molecular_graphics 'Ortep-3 for Windows (Farrugia, 1997)'
_computing_publication_material 'WinGX publication routines (Farrugia, 1999)'
_computing_structure_refinement 'SHELXL-97 (Sheldrick, 1997)'
_computing_structure_solution 'SHELXS-97 (Sheldrick, 1997)'
_diffrn_ambient_temperature 100(2)
_diffrn_measured_fraction_theta_full 0.993
_diffrn_measured_fraction_theta_max 0.993
_diffrn_measurement_device '90 mm CCD camera on \k-goniostat'
_diffrn_measurement_device_type KappaCCD
_diffrn_measurement_method CCD
_diffrn_radiation_monochromator 'horizontally mounted graphite crystal'
_diffrn_radiation_probe x-ray
_diffrn_radiation_source 'fine-focus sealed tube'
_diffrn_radiation_type MoK\a
_diffrn_radiation_wavelength 0.71073
_diffrn_reflns_av_R_equivalents 0.0532
_diffrn_reflns_av_unetI/netI 0.0542
_diffrn_reflns_limit_h_max 16
_diffrn_reflns_limit_h_min -17
_diffrn_reflns_limit_k_max 14
_diffrn_reflns_limit_k_min 0
_diffrn_reflns_limit_l_max 23
_diffrn_reflns_limit_l_min 0
_diffrn_reflns_number 23762
_diffrn_reflns_theta_full 25.24
_diffrn_reflns_theta_max 25.24
_diffrn_reflns_theta_min 2.07
_exptl_absorpt_coefficient_mu 1.081
_exptl_absorpt_correction_T_max 0.94822
_exptl_absorpt_correction_T_min 0.82901
_exptl_absorpt_correction_type multi-scan
_exptl_absorpt_process_details
;
 R.H. Blessing, Acta Cryst. (1995), A51, 33-38
;
_exptl_crystal_colour brown
_exptl_crystal_density_diffrn 1.612
_exptl_crystal_density_method 'not measured'
_exptl_crystal_description plate
_exptl_crystal_F_000 1496
_exptl_crystal_size_max 0.17
_exptl_crystal_size_mid 0.12
_exptl_crystal_size_min 0.05
_refine_diff_density_max 2.01
_refine_diff_density_min -1.499
_refine_diff_density_rms 0.392
_refine_ls_extinction_method none
_refine_ls_goodness_of_fit_ref 1.139
_refine_ls_hydrogen_treatment constr
_refine_ls_matrix_type full
_refine_ls_number_parameters 338
_refine_ls_number_reflns 5449
_refine_ls_number_restraints 0
_refine_ls_restrained_S_all 1.139
_refine_ls_R_factor_all 0.0667
_refine_ls_R_factor_gt 0.0405
_refine_ls_shift/su_max 0.001
_refine_ls_shift/su_mean 0
_refine_ls_structure_factor_coef Fsqd
_refine_ls_weighting_details 'calc w=1/[\s^2^(Fo^2^)+(0.0875P)^2^+0.0000P] where P=(Fo^2^+2Fc^2^)/3'
_refine_ls_weighting_scheme calc
_refine_ls_wR_factor_gt 0.1092
_refine_ls_wR_factor_ref 0.1456
_reflns_number_gt 4127
_reflns_number_total 5449
_reflns_threshold_expression >2sigma(I)
_cod_data_source_file om300989j_si_002.cif
_cod_data_source_block compoundcis7
_cod_original_sg_symbol_H-M 'P 21/c'
_cod_database_code 4079877

loop_
_symmetry_equiv_pos_as_xyz
'x, y, z'
'-x, y+1/2, -z+1/2'
'-x, -y, -z'
'x, -y-1/2, z-1/2'

loop_
_atom_site_label
_atom_site_type_symbol
_atom_site_fract_x
_atom_site_fract_y
_atom_site_fract_z
_atom_site_U_iso_or_equiv
_atom_site_adp_type
_atom_site_occupancy
_atom_site_symmetry_multiplicity
_atom_site_calc_flag
_atom_site_refinement_flags
_atom_site_disorder_assembly
_atom_site_disorder_group
Mo1 Mo 0.32299(3) 0.26485(4) 0.17550(2) 0.01350(16) Uani 1 1 d . A .
Mo2 Mo 0.13539(3) 0.18324(4) 0.08573(2) 0.01460(16) Uani 1 1 d . . .
P1 P 0.28525(11) 0.21184(12) 0.05149(7) 0.0146(3) Uani 1 1 d . A .
O1 O 0.3355(3) 0.0146(3) 0.2304(2) 0.0247(9) Uani 1 1 d . . .
O2 O 0.1377(3) 0.0418(3) 0.10986(19) 0.0184(8) Uani 1 1 d . A .
C1 C 0.3303(4) 0.1047(5) 0.2064(3) 0.0142(11) Uani 1 1 d . A .
C2 C 0.1906(4) 0.2846(5) 0.1796(3) 0.0166(12) Uani 1 1 d . A .
C3 C 0.1335(4) 0.3431(5) 0.2191(3) 0.0179(12) Uani 1 1 d . . .
C4 C 0.0870(4) 0.2804(5) 0.2596(3) 0.0226(13) Uani 1 1 d . A .
H4 H 0.0964 0.2018 0.264 0.027 Uiso 1 1 calc R . .
C5 C 0.0282(4) 0.3322(6) 0.2927(3) 0.0272(14) Uani 1 1 d . . .
H5 H -0.0017 0.2891 0.3197 0.033 Uiso 1 1 calc R A .
C6 C 0.0127(4) 0.4494(6) 0.2862(3) 0.0282(15) Uani 1 1 d . A .
H6 H -0.0289 0.4846 0.3076 0.034 Uiso 1 1 calc R . .
C7 C 0.0595(5) 0.5133(6) 0.2477(3) 0.0306(15) Uani 1 1 d . . .
H7 H 0.0509 0.5921 0.2442 0.037 Uiso 1 1 calc R A .
C8 C 0.1192(4) 0.4597(5) 0.2144(3) 0.0252(13) Uani 1 1 d . A .
H8 H 0.1503 0.5031 0.1884 0.03 Uiso 1 1 calc R . .
C9 C 0.3809(7) 0.4363(9) 0.2426(7) 0.014(2) Uiso 0.58 1 d P A 1
H9 H 0.3358 0.4904 0.2475 0.016 Uiso 0.58 1 calc PR A 1
C10 C 0.4185(10) 0.3455(12) 0.2893(6) 0.017(2) Uiso 0.58 1 d P A 1
H10 H 0.4022 0.329 0.3306 0.02 Uiso 0.58 1 calc PR A 1
C11 C 0.4848(9) 0.2816(9) 0.2654(7) 0.019(2) Uiso 0.58 1 d P A 1
H11 H 0.5194 0.2161 0.2873 0.023 Uiso 0.58 1 calc PR A 1
C12 C 0.4889(8) 0.3375(11) 0.2002(6) 0.017(2) Uiso 0.58 1 d P A 1
H12 H 0.5274 0.3155 0.1723 0.021 Uiso 0.58 1 calc PR A 1
C13 C 0.4221(9) 0.4335(10) 0.1868(6) 0.015(2) Uiso 0.58 1 d P A 1
H13 H 0.4086 0.4847 0.1479 0.018 Uiso 0.58 1 calc PR A 1
C9B C 0.3937(12) 0.3899(18) 0.2748(10) 0.022(4) Uiso 0.42 1 d P A 2
H9B H 0.3574 0.4098 0.3046 0.027 Uiso 0.42 1 calc PR A 2
C10B C 0.4568(13) 0.2983(14) 0.2841(8) 0.015(3) Uiso 0.42 1 d P A 2
H10B H 0.4702 0.246 0.3223 0.018 Uiso 0.42 1 calc PR A 2
C11B C 0.4973(10) 0.2938(13) 0.2299(10) 0.015(3) Uiso 0.42 1 d P A 2
H11B H 0.5423 0.2397 0.2249 0.018 Uiso 0.42 1 calc PR A 2
C12B C 0.4568(13) 0.3891(16) 0.1824(8) 0.020(3) Uiso 0.42 1 d P A 2
H12B H 0.47 0.4079 0.1401 0.024 Uiso 0.42 1 calc PR A 2
C13B C 0.3942(11) 0.4480(13) 0.2114(10) 0.020(3) Uiso 0.42 1 d P A 2
H13B H 0.3588 0.5143 0.1923 0.024 Uiso 0.42 1 calc PR A 2
C14 C -0.0225(4) 0.2667(5) 0.0687(3) 0.0234(13) Uani 1 1 d . A .
H14 H -0.0374 0.2815 0.1108 0.028 Uiso 1 1 calc R . .
C15 C -0.0423(4) 0.1644(5) 0.0274(3) 0.0259(14) Uani 1 1 d . A .
H15 H -0.0763 0.1015 0.0362 0.031 Uiso 1 1 calc R . .
C16 C -0.0024(4) 0.1734(5) -0.0286(3) 0.0253(14) Uani 1 1 d . A .
H16 H -0.0025 0.1168 -0.0621 0.03 Uiso 1 1 calc R . .
C17 C 0.0386(4) 0.2853(5) -0.0250(3) 0.0218(13) Uani 1 1 d . A .
H17 H 0.0693 0.3147 -0.0564 0.026 Uiso 1 1 calc R . .
C18 C 0.0249(4) 0.3431(5) 0.0335(3) 0.0229(13) Uani 1 1 d . A .
H18 H 0.0433 0.4181 0.0472 0.027 Uiso 1 1 calc R . .
C19 C 0.2829(4) 0.3180(4) -0.0208(3) 0.0142(11) Uani 1 1 d . . .
H19 H 0.232 0.2925 -0.0666 0.017 Uiso 1 1 calc R A .
C20 C 0.3818(4) 0.3253(5) -0.0344(3) 0.0232(13) Uani 1 1 d . A .
H20A H 0.3995 0.2502 -0.047 0.028 Uiso 1 1 calc R . .
H20B H 0.4341 0.3497 0.0103 0.028 Uiso 1 1 calc R . .
C21 C 0.3761(5) 0.4087(5) -0.0961(3) 0.0286(15) Uani 1 1 d . . .
H21A H 0.4418 0.4153 -0.1004 0.034 Uiso 1 1 calc R A .
H21B H 0.3304 0.3788 -0.1421 0.034 Uiso 1 1 calc R . .
C22 C 0.3407(5) 0.5264(5) -0.0830(3) 0.0286(14) Uani 1 1 d . A .
H22A H 0.3914 0.5615 -0.0413 0.034 Uiso 1 1 calc R . .
H22B H 0.3319 0.5741 -0.1256 0.034 Uiso 1 1 calc R . .
C23 C 0.2435(5) 0.5204(5) -0.0686(3) 0.0248(14) Uani 1 1 d . . .
H23A H 0.1907 0.4942 -0.1124 0.03 Uiso 1 1 calc R A .
H23B H 0.2256 0.596 -0.0568 0.03 Uiso 1 1 calc R . .
C24 C 0.2526(4) 0.4385(4) -0.0045(3) 0.0187(12) Uani 1 1 d . A .
H24A H 0.3024 0.4674 0.0401 0.022 Uiso 1 1 calc R . .
H24B H 0.1889 0.4347 0.0033 0.022 Uiso 1 1 calc R . .
C25 C 0.3268(5) 0.0800(5) 0.0159(3) 0.0289(15) Uani 1 1 d . . .
H25 H 0.3923 0.0998 0.013 0.035 Uiso 1 1 calc R A .
C26 C 0.2613(5) 0.0512(5) -0.0633(3) 0.0254(14) Uani 1 1 d . A .
H26A H 0.2582 0.1169 -0.0944 0.03 Uiso 1 1 calc R . .
H26B H 0.1937 0.0344 -0.0651 0.03 Uiso 1 1 calc R . .
C27 C 0.3028(6) -0.0524(6) -0.0932(4) 0.051(2) Uani 1 1 d . . .
H27A H 0.2549 -0.0738 -0.1406 0.061 Uiso 1 1 calc R A .
H27B H 0.3644 -0.0301 -0.1004 0.061 Uiso 1 1 calc R . .
C28 C 0.3225(7) -0.1493(7) -0.0458(4) 0.056(2) Uani 1 1 d . A .
H28A H 0.3532 -0.2087 -0.0656 0.068 Uiso 1 1 calc R . .
H28B H 0.2596 -0.1787 -0.044 0.068 Uiso 1 1 calc R . .
C29 C 0.3931(6) -0.1196(6) 0.0340(3) 0.047(2) Uani 1 1 d . . .
H29A H 0.4016 -0.186 0.0653 0.056 Uiso 1 1 calc R A .
H29B H 0.4585 -0.097 0.0335 0.056 Uiso 1 1 calc R . .
C30 C 0.3461(6) -0.0216(6) 0.0633(4) 0.0388(17) Uani 1 1 d . A .
H30A H 0.2835 -0.0476 0.0674 0.047 Uiso 1 1 calc R . .
H30B H 0.3907 -0.0011 0.1121 0.047 Uiso 1 1 calc R . .
C31 C 0.2482(5) 0.7897(5) 0.1637(3) 0.0277(14) Uani 1 1 d . . .
H31A H 0.3117 0.8278 0.1721 0.033 Uiso 1 1 calc R . .
H31B H 0.1951 0.8443 0.1414 0.033 Uiso 1 1 calc R . .
Cl1 Cl 0.23665(13) 0.67355(13) 0.10325(8) 0.0353(4) Uani 1 1 d . . .
Cl2 Cl 0.24167(13) 0.74433(14) 0.24847(9) 0.0370(4) Uani 1 1 d . . .

loop_
_atom_site_aniso_label
_atom_site_aniso_U_11
_atom_site_aniso_U_22
_atom_site_aniso_U_33
_atom_site_aniso_U_23
_atom_site_aniso_U_13
_atom_site_aniso_U_12
Mo1 0.0130(3) 0.0140(3) 0.0118(2) -0.00032(18) 0.00226(19) -0.00279(18)
Mo2 0.0142(3) 0.0130(3) 0.0137(2) 0.00147(18) 0.0010(2) -0.00372(18)
P1 0.0176(8) 0.0125(7) 0.0117(6) 0.0008(5) 0.0024(6) -0.0014(6)
O1 0.030(3) 0.015(2) 0.023(2) 0.0033(18) 0.0016(18) 0.0035(17)
O2 0.018(2) 0.014(2) 0.0200(18) 0.0014(16) 0.0035(16) -0.0050(16)
C1 0.008(3) 0.021(3) 0.012(2) -0.003(2) 0.002(2) 0.003(2)
C2 0.018(3) 0.014(3) 0.014(2) 0.001(2) 0.002(2) -0.002(2)
C3 0.015(3) 0.021(3) 0.017(3) 0.000(2) 0.003(2) -0.006(2)
C4 0.022(3) 0.024(3) 0.020(3) -0.001(2) 0.004(3) -0.002(3)
C5 0.020(3) 0.046(4) 0.016(3) -0.002(3) 0.007(3) -0.010(3)
C6 0.022(4) 0.038(4) 0.026(3) -0.011(3) 0.011(3) 0.004(3)
C7 0.029(4) 0.027(4) 0.033(3) -0.002(3) 0.008(3) 0.004(3)
C8 0.020(3) 0.021(3) 0.038(3) -0.002(3) 0.015(3) 0.000(3)
C14 0.014(3) 0.028(3) 0.023(3) 0.006(3) 0.000(2) 0.003(2)
C15 0.014(3) 0.026(3) 0.031(3) 0.005(3) 0.000(3) -0.006(2)
C16 0.020(3) 0.027(3) 0.020(3) -0.001(2) -0.006(3) -0.008(3)
C17 0.021(3) 0.021(3) 0.018(3) 0.008(2) 0.000(2) 0.003(2)
C18 0.014(3) 0.022(3) 0.027(3) 0.006(3) -0.001(2) 0.007(2)
C19 0.018(3) 0.013(3) 0.012(2) 0.003(2) 0.004(2) 0.002(2)
C20 0.021(3) 0.021(3) 0.028(3) 0.003(3) 0.009(3) 0.005(2)
C21 0.042(4) 0.024(3) 0.031(3) 0.001(3) 0.026(3) -0.001(3)
C22 0.040(4) 0.021(3) 0.026(3) 0.007(3) 0.013(3) 0.002(3)
C23 0.035(4) 0.014(3) 0.026(3) 0.002(2) 0.012(3) 0.000(3)
C24 0.020(3) 0.010(3) 0.025(3) 0.004(2) 0.007(2) 0.000(2)
C25 0.038(4) 0.014(3) 0.023(3) -0.003(2) -0.003(3) 0.007(3)
C26 0.034(4) 0.014(3) 0.023(3) -0.005(2) 0.004(3) 0.005(3)
C27 0.067(6) 0.030(4) 0.039(4) -0.018(3) -0.003(4) 0.016(4)
C28 0.097(7) 0.034(4) 0.033(4) -0.001(3) 0.017(4) 0.022(4)
C29 0.076(6) 0.038(4) 0.023(3) 0.007(3) 0.011(3) 0.040(4)
C30 0.045(5) 0.034(4) 0.035(4) 0.000(3) 0.010(3) 0.005(3)
C31 0.026(4) 0.024(3) 0.028(3) -0.003(3) 0.003(3) 0.007(3)
Cl1 0.0452(11) 0.0230(8) 0.0302(8) -0.0059(6) 0.0034(7) 0.0014(7)
Cl2 0.0412(11) 0.0332(9) 0.0399(9) -0.0048(7) 0.0183(8) -0.0126(7)

loop_
_atom_type_symbol
_atom_type_description
_atom_type_scat_dispersion_real
_atom_type_scat_dispersion_imag
_atom_type_scat_source
C C 0.0033 0.0016 'International Tables Vol C Tables 4.2.6.8 and 6.1.1.4'
H H 0 0 'International Tables Vol C Tables 4.2.6.8 and 6.1.1.4'
Cl Cl 0.1484 0.1585 'International Tables Vol C Tables 4.2.6.8 and 6.1.1.4'
Mo Mo -1.6832 0.6857 'International Tables Vol C Tables 4.2.6.8 and 6.1.1.4'
O O 0.0106 0.006 'International Tables Vol C Tables 4.2.6.8 and 6.1.1.4'
P P 0.1023 0.0942 'International Tables Vol C Tables 4.2.6.8 and 6.1.1.4'

loop_
_geom_angle_atom_site_label_1
_geom_angle_atom_site_label_2
_geom_angle_atom_site_label_3
_geom_angle
C2 Mo1 C1 92.9(2)
C2 Mo1 C10B 116.4(5)
C1 Mo1 C10B 86.8(4)
C2 Mo1 C9B 92.1(4)
C1 Mo1 C9B 112.5(6)
C10B Mo1 C9B 34.0(6)
C2 Mo1 C10 99.6(4)
C1 Mo1 C10 98.3(4)
C10B Mo1 C10 19.8(4)
C9B Mo1 C10 15.5(4)
C2 Mo1 C11B 148.8(4)
C1 Mo1 C11B 93.7(4)
C10B Mo1 C11B 33.8(5)
C9B Mo1 C11B 57.2(5)
C10 Mo1 C11B 49.2(4)
C2 Mo1 P1 101.20(15)
C1 Mo1 P1 91.69(14)
C10B Mo1 P1 142.4(5)
C9B Mo1 P1 151.8(5)
C10 Mo1 P1 156.4(3)
C11B Mo1 P1 109.1(4)
C2 Mo1 C12B 134.7(5)
C1 Mo1 C12B 128.0(5)
C10B Mo1 C12B 57.1(5)
C9B Mo1 C12B 57.5(5)
C10 Mo1 C12B 60.5(4)
C11B Mo1 C12B 35.4(5)
P1 Mo1 C12B 96.5(3)
C2 Mo1 C11 132.4(4)
C1 Mo1 C11 85.3(3)
C10B Mo1 C11 16.0(4)
C9B Mo1 C11 46.6(5)
C10 Mo1 C11 34.6(4)
C11B Mo1 C11 19.1(3)
P1 Mo1 C11 126.4(4)
C12B Mo1 C11 49.4(5)
C2 Mo1 C13B 101.7(5)
C1 Mo1 C13B 143.5(4)
C10B Mo1 C13B 56.7(5)
C9B Mo1 C13B 34.7(5)
C10 Mo1 C13B 46.5(5)
C11B Mo1 C13B 57.5(5)
P1 Mo1 C13B 117.4(5)
C12B Mo1 C13B 34.2(5)
C11 Mo1 C13B 60.1(4)
C2 Mo1 C9 91.9(3)
C1 Mo1 C9 131.9(4)
C10B Mo1 C9 49.0(5)
C9B Mo1 C9 19.5(4)
C10 Mo1 C9 33.9(4)
C11B Mo1 C9 61.5(4)
P1 Mo1 C9 133.9(3)
Mo2 Mo1 C1 78.58(16)
C12B Mo1 C9 48.0(5)
C11 Mo1 C9 57.5(4)
C13B Mo1 C9 17.1(4)
C2 Mo1 C13 116.8(4)
C1 Mo1 C13 142.6(3)
C10B Mo1 C13 60.6(4)
C9B Mo1 C13 48.7(5)
C10 Mo1 C13 56.8(4)
C11B Mo1 C13 49.2(4)
P1 Mo1 C13 103.2(3)
C12B Mo1 C13 17.9(4)
C11 Mo1 C13 58.2(3)
C13B Mo1 C13 17.8(4)
C9 Mo1 C13 34.1(3)
O2 Mo2 C2 110.11(18)
O2 Mo2 C14 111.36(19)
C2 Mo2 C14 86.5(2)
O2 Mo2 C15 87.57(19)
C2 Mo2 C15 118.8(2)
C14 Mo2 C15 34.6(2)
O2 Mo2 C16 97.94(18)
C2 Mo2 C16 140.7(2)
C14 Mo2 C16 57.3(2)
C15 Mo2 C16 33.8(2)
O2 Mo2 C17 131.86(18)
C2 Mo2 C17 114.8(2)
C14 Mo2 C17 56.9(2)
C15 Mo2 C17 56.3(2)
C16 Mo2 C17 34.4(2)
O2 Mo2 C18 143.63(19)
C2 Mo2 C18 85.4(2)
C14 Mo2 C18 34.6(2)
C15 Mo2 C18 56.6(2)
C16 Mo2 C18 56.5(2)
C17 Mo2 C18 33.32(19)
O2 Mo2 P1 105.53(13)
C2 Mo2 P1 93.46(16)
C14 Mo2 P1 140.68(14)
C15 Mo2 P1 138.93(15)
C16 Mo2 P1 105.19(15)
C17 Mo2 P1 88.39(15)
C18 Mo2 P1 106.10(14)
O2 Mo2 Mo1 103.59(12)
C2 Mo2 Mo1 43.44(15)
C14 Mo2 Mo1 126.83(15)
C15 Mo2 Mo1 161.31(15)
C16 Mo2 Mo1 152.60(14)
C17 Mo2 Mo1 120.56(14)
C18 Mo2 Mo1 109.63(14)
P1 Mo2 Mo1 52.82(3)
C19 P1 C25 101.4(2)
C19 P1 Mo1 122.01(17)
C25 P1 Mo1 127.24(18)
C19 P1 Mo2 120.10(17)
C25 P1 Mo2 113.7(2)
Mo1 P1 Mo2 70.89(4)
O1 C1 Mo1 174.0(4)
C3 C2 Mo1 143.6(4)
C3 C2 Mo2 127.9(4)
Mo1 C2 Mo2 88.4(2)
C8 C3 C4 118.0(5)
C8 C3 C2 121.7(5)
C4 C3 C2 120.3(5)
C5 C4 C3 121.3(6)
C5 C4 H4 119.4
C3 C4 H4 119.4
C4 C5 C6 120.0(6)
C4 C5 H5 120
C6 C5 H5 120
C7 C6 C5 119.7(6)
C7 C6 H6 120.2
C5 C6 H6 120.2
C6 C7 C8 119.7(6)
C6 C7 H7 120.2
C8 C7 H7 120.2
C3 C8 C7 121.3(6)
C3 C8 H8 119.4
C7 C8 H8 119.4
C10 C9 C13 108.6(9)
C10 C9 Mo1 72.0(6)
C13 C9 Mo1 73.4(5)
C10 C9 H9 125.7
C13 C9 H9 125.7
Mo1 C9 H9 120.7
C9 C10 C11 110.3(9)
C9 C10 Mo1 74.2(6)
C11 C10 Mo1 73.2(6)
C9 C10 H10 124.8
C11 C10 H10 124.8
Mo1 C10 H10 119.4
C10 C11 C12 106.5(10)
C10 C11 Mo1 72.2(6)
C12 C11 Mo1 73.4(6)
C10 C11 H11 126.8
C12 C11 H11 126.8
Mo1 C11 H11 119.6
C13 C12 C11 106.8(9)
C13 C12 Mo1 72.4(5)
C11 C12 Mo1 71.3(6)
C13 C12 H12 126.6
C11 C12 H12 126.6
Mo1 C12 H12 121.5
C9 C13 C12 107.8(8)
C9 C13 Mo1 72.5(5)
C12 C13 Mo1 72.6(5)
C9 C13 H13 126.1
C12 C13 H13 126.1
Mo1 C13 H13 120.6
C10B C9B C13B 107.0(14)
C10B C9B Mo1 72.2(8)
C13B C9B Mo1 73.4(8)
C10B C9B H9B 126.5
C13B C9B H9B 126.5
Mo1 C9B H9B 119.7
C11B C10B C9B 111.2(13)
C11B C10B Mo1 74.2(8)
C9B C10B Mo1 73.8(8)
C11B C10B H10B 124.4
C9B C10B H10B 124.4
Mo1 C10B H10B 119.3
C10B C11B C12B 106.5(12)
C10B C11B Mo1 72.0(8)
C12B C11B Mo1 72.5(7)
C10B C11B H11B 126.8
C12B C11B H11B 126.8
Mo1 C11B H11B 120.6
C13B C12B C11B 107.2(12)
C13B C12B Mo1 73.3(8)
C11B C12B Mo1 72.1(8)
C13B C12B H12B 126.4
C11B C12B H12B 126.4
Mo1 C12B H12B 120.1
C12B C13B C9B 108.2(14)
C12B C13B Mo1 72.6(8)
C9B C13B Mo1 71.8(8)
C12B C13B H13B 125.9
C9B C13B H13B 125.9
Mo1 C13B H13B 121.4
C15 C14 C18 107.0(5)
C15 C14 Mo2 73.9(3)
C18 C14 Mo2 75.1(3)
C15 C14 H14 126.5
C18 C14 H14 126.5
Mo2 C14 H14 116.7
C16 C15 C14 108.9(5)
C16 C15 Mo2 73.4(3)
C14 C15 Mo2 71.6(3)
C16 C15 H15 125.6
C14 C15 H15 125.6
Mo2 C15 H15 121.2
C15 C16 C17 107.6(5)
C15 C16 Mo2 72.8(3)
C17 C16 Mo2 73.9(3)
C15 C16 H16 126.2
C17 C16 H16 126.2
Mo2 C16 H16 119
C18 C17 C16 108.4(5)
C18 C17 Mo2 73.4(3)
C16 C17 Mo2 71.8(3)
C18 C17 H17 125.8
C16 C17 H17 125.8
Mo2 C17 H17 120.8
C17 C18 C14 108.0(5)
C17 C18 Mo2 73.3(3)
C14 C18 Mo2 70.2(3)
C17 C18 H18 126
C14 C18 H18 126
Mo2 C18 H18 122.1
C20 C19 C24 109.0(4)
C20 C19 P1 113.1(4)
C24 C19 P1 112.9(3)
C20 C19 H19 107.2
C24 C19 H19 107.2
P1 C19 H19 107.2
C19 C20 C21 111.8(5)
C19 C20 H20A 109.2
C21 C20 H20A 109.2
C19 C20 H20B 109.2
C21 C20 H20B 109.2
H20A C20 H20B 107.9
C22 C21 C20 112.3(5)
C22 C21 H21A 109.2
C20 C21 H21A 109.2
C22 C21 H21B 109.2
C20 C21 H21B 109.2
H21A C21 H21B 107.9
C23 C22 C21 111.6(5)
C23 C22 H22A 109.3
C21 C22 H22A 109.3
C23 C22 H22B 109.3
C21 C22 H22B 109.3
H22A C22 H22B 108
C22 C23 C24 110.7(5)
C22 C23 H23A 109.5
C24 C23 H23A 109.5
C22 C23 H23B 109.5
C24 C23 H23B 109.5
H23A C23 H23B 108.1
C19 C24 C23 110.8(4)
C19 C24 H24A 109.5
C23 C24 H24A 109.5
C19 C24 H24B 109.5
C23 C24 H24B 109.5
H24A C24 H24B 108.1
C30 C25 C26 111.5(5)
C30 C25 P1 116.8(4)
C26 C25 P1 113.1(4)
C30 C25 H25 104.7
C26 C25 H25 104.7
P1 C25 H25 104.7
C25 C26 C27 111.7(5)
C25 C26 H26A 109.3
C27 C26 H26A 109.3
C25 C26 H26B 109.3
C27 C26 H26B 109.3
H26A C26 H26B 107.9
C28 C27 C26 113.4(6)
C28 C27 H27A 108.9
C26 C27 H27A 108.9
C28 C27 H27B 108.9
C26 C27 H27B 108.9
H27A C27 H27B 107.7
C27 C28 C29 112.2(7)
C27 C28 H28A 109.2
C29 C28 H28A 109.2
C27 C28 H28B 109.2
C29 C28 H28B 109.2
H28A C28 H28B 107.9
C30 C29 C28 108.7(6)
C30 C29 H29A 109.9
C28 C29 H29A 109.9
C30 C29 H29B 109.9
C28 C29 H29B 109.9
H29A C29 H29B 108.3
C25 C30 C29 112.5(5)
C25 C30 H30A 109.1
C29 C30 H30A 109.1
C25 C30 H30B 109.1
C29 C30 H30B 109.1
H30A C30 H30B 107.8
Cl2 C31 Cl1 111.4(4)
Cl2 C31 H31A 109.3
Cl1 C31 H31A 109.3
Cl2 C31 H31B 109.3
Cl1 C31 H31B 109.3
H31A C31 H31B 108

loop_
_geom_bond_atom_site_label_1
_geom_bond_atom_site_label_2
_geom_bond_distance
Mo1 C2 1.928(6)
Mo1 C1 1.962(6)
Mo1 C10B 2.333(13)
Mo1 C9B 2.352(14)
Mo1 C10 2.354(10)
Mo1 C11B 2.360(13)
Mo1 P1 2.3630(13)
Mo1 Mo2 2.8024(5)
Mo1 C12B 2.364(14)
Mo1 C11 2.368(10)
Mo1 C13B 2.373(14)
Mo1 C9 2.382(9)
Mo1 C13 2.394(10)
Mo2 O2 1.720(4)
Mo2 C2 2.089(5)
Mo2 C14 2.366(6)
Mo2 C15 2.395(6)
Mo2 C16 2.402(5)
Mo2 C17 2.429(5)
Mo2 C18 2.430(6)
Mo2 P1 2.4670(15)
P1 C19 1.868(5)
P1 C25 1.871(6)
O1 C1 1.146(6)
C2 C3 1.465(8)
C3 C8 1.379(8)
C3 C4 1.400(8)
C4 C5 1.362(8)
C4 H4 0.93
C5 C6 1.390(9)
C5 H5 0.93
C6 C7 1.381(9)
C6 H6 0.93
C7 C8 1.385(8)
C7 H7 0.93
C8 H8 0.93
C9 C10 1.380(15)
C9 C13 1.401(14)
C9 H9 0.93
C10 C11 1.403(16)
C10 H10 0.93
C11 C12 1.445(15)
C11 H11 0.93
C12 C13 1.438(15)
C12 H12 0.93
C13 H13 0.93
C9B C10B 1.37(2)
C9B C13B 1.41(2)
C9B H9B 0.93
C10B C11B 1.37(2)
C10B H10B 0.93
C11B C12B 1.44(2)
C11B H11B 0.93
C12B C13B 1.39(2)
C12B H12B 0.93
C13B H13B 0.93
C14 C15 1.416(8)
C14 C18 1.429(8)
C14 H14 0.93
C15 C16 1.394(8)
C15 H15 0.93
C16 C17 1.427(8)
C16 H16 0.93
C17 C18 1.393(8)
C17 H17 0.93
C18 H18 0.93
C19 C20 1.522(8)
C19 C24 1.541(7)
C19 H19 0.98
C20 C21 1.527(8)
C20 H20A 0.97
C20 H20B 0.97
C21 C22 1.520(8)
C21 H21A 0.97
C21 H21B 0.97
C22 C23 1.505(9)
C22 H22A 0.97
C22 H22B 0.97
C23 C24 1.542(7)
C23 H23A 0.97
C23 H23B 0.97
C24 H24A 0.97
C24 H24B 0.97
C25 C30 1.473(8)
C25 C26 1.535(8)
C25 H25 0.98
C26 C27 1.549(8)
C26 H26A 0.97
C26 H26B 0.97
C27 C28 1.427(10)
C27 H27A 0.97
C27 H27B 0.97
C28 C29 1.565(10)
C28 H28A 0.97
C28 H28B 0.97
C29 C30 1.535(9)
C29 H29A 0.97
C29 H29B 0.97
C30 H30A 0.97
C30 H30B 0.97
C31 Cl2 1.763(6)
C31 Cl1 1.768(6)
C31 H31A 0.97
C31 H31B 0.97
